data_7057497
loop_
_publ_author_name
'Fang, Ming'
'Shao, Li-Jun'
'Shi, Tian-Xing'
'Chen, Ying-Ying'
'Yu, Hong'
'Li, Peng-Fei'
'Wang, Wen-Min'
'Zhao, Bin'

_publ_section_title
;
 Four tetra-nuclear lanthanide complexes based on 8-hydroxyquinolin
 derivatives: magnetic refrigeration and single-molecule magnet behaviour
;
_journal_issue 14
_journal_name_full 'New Journal of Chemistry'
_journal_page_first 11847
_journal_paper_doi 10.1039/C8NJ02161A
_journal_volume 42
_journal_year 2018
_chemical_formula_sum 'C134 H144 N18 O19 Tb4'
_chemical_formula_weight 2946.35
_space_group_IT_number 14
_space_group_name_Hall '-P 2yn'
_space_group_name_H-M_alt 'P 1 21/n 1'
_symmetry_cell_setting monoclinic
_symmetry_space_group_name_Hall '-P 2yn'
_symmetry_space_group_name_H-M 'P 1 21/n 1'
_atom_sites_solution_hydrogens geom
_atom_sites_solution_primary direct
_atom_sites_solution_secondary difmap
_audit_creation_method SHELXL-97
_audit_update_record
;
2018-03-17 deposited with the CCDC.
2018-06-05 downloaded from the CCDC.
;
_cell_angle_alpha 90.00
_cell_angle_beta 114.548(4)
_cell_angle_gamma 90.00
_cell_formula_units_Z 2
_cell_length_a 18.975(3)
_cell_length_b 17.373(2)
_cell_length_c 22.320(3)
_cell_measurement_reflns_used 19500
_cell_measurement_temperature 133(2)
_cell_measurement_theta_max 27.5
_cell_measurement_theta_min 3.1
_cell_volume 6692.8(16)
_computing_cell_refinement 'CrystalClear-SM Expert 2.1 b42'
_computing_data_collection 'CrystalClear-SM Expert 2.1 b42 (Rigaku, 2015)'
_computing_data_reduction 'CrystalClear-SM Expert 2.1 b42'
_computing_molecular_graphics 'CrystalStructure 4.1'
_computing_publication_material 'CrystalStructure 4.1 (Rigaku, 2014)'
_computing_structure_refinement 'SHELXL-97 (Sheldrick, 1997)'
_computing_structure_solution 'SHELXS-97 (Sheldrick, 1990)'
_diffrn_ambient_temperature 133(2)
_diffrn_detector_area_resol_mean 5.814
_diffrn_measured_fraction_theta_full 0.998
_diffrn_measured_fraction_theta_max 0.998
_diffrn_measurement_device_type 'Rigaku XtaLAB P200'
_diffrn_measurement_method '\w and \f scans'
_diffrn_radiation_monochromator multilayer
_diffrn_radiation_source 'rotating anode'
_diffrn_radiation_type MoK\a
_diffrn_radiation_wavelength 0.71073
_diffrn_reflns_av_R_equivalents 0.0466
_diffrn_reflns_av_sigmaI/netI 0.0305
_diffrn_reflns_limit_h_max 22
_diffrn_reflns_limit_h_min -22
_diffrn_reflns_limit_k_max 20
_diffrn_reflns_limit_k_min -17
_diffrn_reflns_limit_l_max 26
_diffrn_reflns_limit_l_min -26
_diffrn_reflns_number 57351
_diffrn_reflns_theta_full 25.02
_diffrn_reflns_theta_max 25.02
_diffrn_reflns_theta_min 3.09
_diffrn_standards_decay_% 0
_diffrn_standards_interval_count 0
_diffrn_standards_interval_time 0
_diffrn_standards_number 0
_exptl_absorpt_coefficient_mu 2.158
_exptl_absorpt_correction_T_max 0.7521
_exptl_absorpt_correction_T_min 0.6722
_exptl_absorpt_correction_type multi-scan
_exptl_absorpt_process_details 'REQAB (Rigaku, 1998)'
_exptl_crystal_colour Colorless
_exptl_crystal_density_diffrn 1.462
_exptl_crystal_density_method 'not measured'
_exptl_crystal_description Prism
_exptl_crystal_F_000 2972
_exptl_crystal_size_max 0.20
_exptl_crystal_size_mid 0.18
_exptl_crystal_size_min 0.14
_refine_diff_density_max 1.680
_refine_diff_density_min -1.060
_refine_diff_density_rms 0.124
_refine_ls_extinction_method none
_refine_ls_goodness_of_fit_ref 1.029
_refine_ls_hydrogen_treatment constr
_refine_ls_matrix_type full
_refine_ls_number_parameters 892
_refine_ls_number_reflns 11804
_refine_ls_number_restraints 714
_refine_ls_restrained_S_all 1.037
_refine_ls_R_factor_all 0.0379
_refine_ls_R_factor_gt 0.0341
_refine_ls_shift/su_max 0.005
_refine_ls_shift/su_mean 0.000
_refine_ls_structure_factor_coef Fsqd
_refine_ls_weighting_details 'calc w=1/[\s^2^(Fo^2^)+(0.0532P)^2^+28.7821P] where P=(Fo^2^+2Fc^2^)/3'
_refine_ls_weighting_scheme calc
_refine_ls_wR_factor_gt 0.1001
_refine_ls_wR_factor_ref 0.1025
_reflns_number_gt 10703
_reflns_number_total 11804
_reflns_threshold_expression >2sigma(I)
_cod_data_source_file c8nj02161a2.cif
_cod_data_source_block 2
_cod_depositor_comments
;
The following automatic conversions were performed:

'_symmetry_cell_setting' value 'Monoclinic' changed to 'monoclinic'
according to
/home/data/users/saulius/crontab/automatic-downloads/rss-feeds/RSC/lib/dictionaries/cif_core.dic
dictionary named 'cif_core.dic' version 2.4.2 from 2011-04-26.

'_exptl_absorpt_correction_type' value 'MULTI-SCAN' changed to
'multi-scan' according to
/home/data/users/saulius/crontab/automatic-downloads/rss-feeds/RSC/lib/dictionaries/cif_core.dic
dictionary named 'cif_core.dic' version 2.4.2 from 2011-04-26.

'_refine_ls_hydrogen_treatment' value 'CONSTR' changed to 'constr'
according to
/home/data/users/saulius/crontab/automatic-downloads/rss-feeds/RSC/lib/dictionaries/cif_core.dic
dictionary named 'cif_core.dic' version 2.4.2 from 2011-04-26.

Automatic conversion script
Id: cif_fix_values 4973 2017-02-22 13:04:09Z antanas 

 Adding full bibliography for 7057494--7057497.cif.
;
_cod_original_cell_volume 6692.8(17)
_cod_original_sg_symbol_H-M P2(1)/n
_cod_database_code 7057497

loop_
_symmetry_equiv_pos_as_xyz
'x, y, z'
'-x+1/2, y+1/2, -z+1/2'
'-x, -y, -z'
'x-1/2, -y-1/2, z-1/2'

loop_
_atom_site_label
_atom_site_type_symbol
_atom_site_fract_x
_atom_site_fract_y
_atom_site_fract_z
_atom_site_U_iso_or_equiv
_atom_site_adp_type
_atom_site_occupancy
_atom_site_symmetry_multiplicity
_atom_site_calc_flag
_atom_site_refinement_flags
_atom_site_disorder_assembly
_atom_site_disorder_group
Tb1 Tb 0.648733(8) 0.048300(8) 0.632104(6) 0.01709(4) Uani 1 1 d . . .
Tb2 Tb 0.444931(8) 0.094599(8) 0.494639(6) 0.01736(4) Uani 1 1 d . . .
O1 O 0.68372(12) -0.05815(13) 0.58294(10) 0.0235(5) Uani 1 1 d . . .
O2 O 0.56090(12) -0.05710(12) 0.61154(10) 0.0211(5) Uani 1 1 d . . .
O3 O 0.52786(12) 0.11386(13) 0.60859(10) 0.0238(5) Uani 1 1 d . . .
O4 O 0.73208(13) 0.11104(14) 0.59484(11) 0.0273(6) Uani 1 1 d . . .
O5 O 0.70463(13) 0.14730(13) 0.70611(10) 0.0264(6) Uani 1 1 d . . .
O6 O 0.51354(13) 0.20253(13) 0.48401(11) 0.0282(6) Uani 1 1 d . . .
O7 O 0.38259(13) 0.20202(13) 0.50870(11) 0.0295(6) Uani 1 1 d . . .
O8 O 0.56861(11) 0.04393(12) 0.51948(9) 0.0184(5) Uani 1 1 d . . .
H8A H 0.5935 0.0676 0.4922 0.022 Uiso 1 1 calc R . .
N1 N 0.78590(15) -0.00702(16) 0.70158(12) 0.0240(7) Uani 1 1 d . . .
N2 N 0.99365(17) -0.1457(2) 0.67553(17) 0.0442(9) Uani 1 1 d . A .
N4 N 0.63193(14) 0.00195(16) 0.73366(12) 0.0231(6) Uani 1 1 d . . .
N5 N 0.46294(18) -0.1416(2) 0.80580(15) 0.0458(9) Uani 1 1 d . B .
N7 N 0.38708(15) 0.04922(16) 0.57321(12) 0.0247(7) Uani 1 1 d . . .
N8 N 0.4022(2) 0.0843(3) 0.79304(17) 0.0672(13) Uani 1 1 d . C .
C1 C 0.81233(18) -0.05460(19) 0.66606(15) 0.0235(8) Uani 1 1 d . . .
C2 C 0.75711(18) -0.0793(2) 0.60276(15) 0.0241(8) Uani 1 1 d . . .
C3 C 0.78367(19) -0.1253(2) 0.56627(16) 0.0314(9) Uani 1 1 d . . .
H3 H 0.7480 -0.1426 0.5242 0.038 Uiso 1 1 calc R . .
C4 C 0.8604(2) -0.1471(2) 0.58879(17) 0.0349(9) Uani 1 1 d . . .
H4 H 0.8762 -0.1780 0.5615 0.042 Uiso 1 1 calc R . .
C5 C 0.91504(19) -0.1249(2) 0.65054(17) 0.0330(9) Uani 1 1 d . . .
C6 C 0.89049(19) -0.0786(2) 0.69048(17) 0.0299(9) Uani 1 1 d . . .
C7 C 0.9401(2) -0.0539(2) 0.75430(18) 0.0380(10) Uani 1 1 d . . .
H7 H 0.9930 -0.0692 0.7729 0.046 Uiso 1 1 calc R . .
C8 C 0.9129(2) -0.0083(2) 0.78933(18) 0.0397(11) Uani 1 1 d . . .
H8B H 0.9459 0.0076 0.8327 0.048 Uiso 1 1 calc R . .
C9 C 0.8357(2) 0.0145(2) 0.76049(17) 0.0326(9) Uani 1 1 d . . .
H9 H 0.8178 0.0478 0.7849 0.039 Uiso 1 1 calc R . .
C10 C 1.02307(19) -0.1679(3) 0.6392(2) 0.0618(15) Uani 1 1 d D . .
C11 C 1.10773(13) -0.1850(2) 0.66177(16) 0.0565(17) Uani 0.50 1 d PGDU A 1
C12 C 1.1326(2) -0.2176(3) 0.61706(16) 0.0808(19) Uani 0.50 1 d PGU A 1
C13 C 1.2114(2) -0.2267(3) 0.6339(2) 0.087(2) Uani 0.50 1 d PGU A 1
N3 N 1.26522(14) -0.2032(4) 0.6955(3) 0.097(2) Uani 0.50 1 d PGU A 1
C14 C 1.24031(17) -0.1706(4) 0.7402(2) 0.099(2) Uani 0.50 1 d PGU A 1
C15 C 1.16156(19) -0.1615(3) 0.72333(18) 0.083(2) Uani 0.50 1 d PGU A 1
C11' C 1.10354(13) -0.1963(2) 0.66154(16) 0.0547(17) Uani 0.50 1 d PGDU A 2
C12' C 1.14096(19) -0.1982(3) 0.61963(16) 0.0718(18) Uani 0.50 1 d PGU A 2
C13' C 1.2162(2) -0.2263(3) 0.6421(2) 0.0809(19) Uani 0.50 1 d PGU A 2
N3' N 1.2540(2) -0.2525(3) 0.7065(3) 0.0791(18) Uani 0.50 1 d PGU A 2
C14' C 1.2166(2) -0.2506(4) 0.7485(2) 0.071(2) Uani 0.50 1 d PGU A 2
C15' C 1.1413(2) -0.2226(3) 0.72595(17) 0.0541(18) Uani 0.50 1 d PGU A 2
C16 C 0.57157(18) -0.04767(19) 0.72084(15) 0.0228(8) Uani 1 1 d . . .
C17 C 0.53336(17) -0.07674(18) 0.65498(14) 0.0211(7) Uani 1 1 d . . .
C18 C 0.47017(19) -0.1241(2) 0.64090(16) 0.0280(8) Uani 1 1 d . . .
H18 H 0.4428 -0.1426 0.5972 0.034 Uiso 1 1 calc R . .
C19 C 0.4453(2) -0.1457(2) 0.68957(17) 0.0328(9) Uani 1 1 d . . .
H19 H 0.4012 -0.1781 0.6780 0.039 Uiso 1 1 calc R . .
C20 C 0.4833(2) -0.1211(2) 0.75388(16) 0.0334(9) Uani 1 1 d . . .
C21 C 0.5473(2) -0.0710(2) 0.77013(16) 0.0306(9) Uani 1 1 d . . .
C22 C 0.5906(2) -0.0435(2) 0.83466(16) 0.0367(10) Uani 1 1 d . . .
H22 H 0.5772 -0.0587 0.8695 0.044 Uiso 1 1 calc R . .
C23 C 0.6515(2) 0.0049(3) 0.84700(16) 0.0401(10) Uani 1 1 d . . .
H23 H 0.6812 0.0233 0.8903 0.048 Uiso 1 1 calc R . .
C24 C 0.6694(2) 0.0272(2) 0.79454(16) 0.0312(9) Uani 1 1 d . . .
H24 H 0.7109 0.0623 0.8033 0.037 Uiso 1 1 calc R . .
C25 C 0.4290(2) -0.2041(3) 0.80490(17) 0.0534(12) Uani 1 1 d D . .
C26 C 0.40872(16) -0.2360(2) 0.85658(14) 0.0530(17) Uani 0.50 1 d PGDU B 1
C27 C 0.3666(2) -0.3032(2) 0.8508(2) 0.072(2) Uani 0.50 1 d PGU B 1
C28 C 0.3515(3) -0.3286(3) 0.9033(3) 0.081(2) Uani 0.50 1 d PGU B 1
N6 N 0.3785(3) -0.2868(4) 0.9617(2) 0.0783(19) Uani 0.50 1 d PGU B 1
C29 C 0.4207(3) -0.2196(3) 0.96751(15) 0.0716(17) Uani 0.50 1 d PGU B 1
C30 C 0.4358(2) -0.1942(2) 0.91494(16) 0.0631(17) Uani 0.50 1 d PGU B 1
C26' C 0.41209(17) -0.2121(2) 0.86640(14) 0.0553(18) Uani 0.50 1 d PGDU B 2
C27' C 0.3929(2) -0.2866(2) 0.87678(18) 0.0581(17) Uani 0.50 1 d PGU B 2
C28' C 0.3825(3) -0.3040(3) 0.9334(2) 0.0683(18) Uani 0.50 1 d PGU B 2
N6' N 0.3914(3) -0.2469(4) 0.97960(18) 0.0754(18) Uani 0.50 1 d PGU B 2
C29' C 0.4106(3) -0.1724(3) 0.9692(2) 0.076(2) Uani 0.50 1 d PGU B 2
C30' C 0.4210(3) -0.1550(2) 0.9126(2) 0.0697(19) Uani 0.50 1 d PGU B 2
C31 C 0.42376(19) 0.0784(2) 0.63573(15) 0.0265(8) Uani 1 1 d . . .
C32 C 0.49564(19) 0.1164(2) 0.65149(15) 0.0268(8) Uani 1 1 d . . .
C33 C 0.5295(2) 0.1528(2) 0.71221(17) 0.0367(10) Uani 1 1 d . . .
H33 H 0.5743 0.1837 0.7223 0.044 Uiso 1 1 calc R . .
C34 C 0.4983(2) 0.1447(3) 0.75899(17) 0.0455(11) Uani 1 1 d . . .
H34 H 0.5233 0.1697 0.8004 0.055 Uiso 1 1 calc R . .
C35 C 0.4329(2) 0.1018(3) 0.74698(18) 0.0468(12) Uani 1 1 d . . .
C36 C 0.3925(2) 0.0697(3) 0.68312(16) 0.0372(10) Uani 1 1 d . . .
C37 C 0.3225(2) 0.0282(3) 0.66400(18) 0.0466(11) Uani 1 1 d . . .
H37 H 0.2998 0.0208 0.6944 0.056 Uiso 1 1 calc R . .
C38 C 0.2875(2) -0.0011(3) 0.60190(18) 0.0430(11) Uani 1 1 d . . .
H38 H 0.2406 -0.0295 0.5887 0.052 Uiso 1 1 calc R . .
C39 C 0.32153(19) 0.0111(2) 0.55782(16) 0.0323(9) Uani 1 1 d . . .
H39 H 0.2962 -0.0090 0.5145 0.039 Uiso 1 1 calc R . .
C41 C 0.3880(2) 0.0726(2) 0.89177(13) 0.0670(19) Uani 0.50 1 d PGDU C 1
C42 C 0.3528(3) 0.0007(2) 0.88017(19) 0.0720(19) Uani 0.50 1 d PGU C 1
C43 C 0.3210(3) -0.0274(3) 0.9218(3) 0.076(2) Uani 0.50 1 d PGU C 1
N9 N 0.3244(3) 0.0165(4) 0.9750(3) 0.0805(19) Uani 0.50 1 d PGU C 1
C44 C 0.3596(3) 0.0884(3) 0.9866(2) 0.0754(19) Uani 0.50 1 d PGU C 1
C45 C 0.3915(3) 0.1165(2) 0.94499(18) 0.075(2) Uani 0.50 1 d PGU C 1
C41' C 0.4123(2) 0.0689(2) 0.90399(14) 0.0690(18) Uani 0.50 1 d PGDU C 2
C42' C 0.33343(19) 0.0712(3) 0.88842(16) 0.0720(18) Uani 0.50 1 d PGU C 2
C43' C 0.3066(2) 0.0528(3) 0.9359(2) 0.0783(19) Uani 0.50 1 d PGU C 2
N9' N 0.3587(3) 0.0320(4) 0.9989(2) 0.0751(18) Uani 0.50 1 d PGU C 2
C44' C 0.4376(3) 0.0296(4) 1.01451(15) 0.075(2) Uani 0.50 1 d PGU C 2
C45' C 0.4644(2) 0.0481(3) 0.96704(17) 0.069(2) Uani 0.50 1 d PGU C 2
C46 C 0.8506(2) 0.1604(3) 0.5938(2) 0.0478(11) Uani 1 1 d . . .
C47 C 0.9307(3) 0.1309(4) 0.6454(3) 0.0725(17) Uani 1 1 d . . .
H47A H 0.9261 0.0767 0.6556 0.109 Uiso 1 1 calc R . .
H47B H 0.9467 0.1616 0.6858 0.109 Uiso 1 1 calc R . .
H47C H 0.9695 0.1358 0.6273 0.109 Uiso 1 1 calc R . .
C48 C 0.8272(3) 0.1136(4) 0.5335(3) 0.0904(17) Uani 1 1 d . . .
H48A H 0.7768 0.1315 0.5009 0.136 Uiso 1 1 calc R . .
H48B H 0.8232 0.0595 0.5441 0.136 Uiso 1 1 calc R . .
H48C H 0.8660 0.1187 0.5154 0.136 Uiso 1 1 calc R . .
C49 C 0.8617(3) 0.2440(3) 0.5804(3) 0.0676(15) Uani 1 1 d . . .
H49A H 0.8991 0.2475 0.5607 0.101 Uiso 1 1 calc R . .
H49B H 0.8811 0.2729 0.6218 0.101 Uiso 1 1 calc R . .
H49C H 0.8120 0.2657 0.5500 0.101 Uiso 1 1 calc R . .
C50 C 0.79172(19) 0.1530(2) 0.62444(18) 0.0321(9) Uani 1 1 d . . .
C51 C 0.8079(2) 0.1916(2) 0.68305(18) 0.0361(10) Uani 1 1 d . . .
H51 H 0.8536 0.2221 0.6999 0.043 Uiso 1 1 calc R . .
C52 C 0.7638(2) 0.1901(2) 0.71971(16) 0.0303(9) Uani 1 1 d . . .
C40 C 0.4338(3) 0.0953(4) 0.8508(2) 0.091(2) Uani 1 1 d D . .
C53 C 0.7876(3) 0.2434(2) 0.78058(18) 0.0425(11) Uani 1 1 d . . .
C54 C 0.8701(4) 0.2240(4) 0.8284(3) 0.134(3) Uani 1 1 d . . .
H54A H 0.9046 0.2288 0.8060 0.201 Uiso 1 1 calc R . .
H54B H 0.8720 0.1711 0.8444 0.201 Uiso 1 1 calc R . .
H54C H 0.8869 0.2596 0.8658 0.201 Uiso 1 1 calc R . .
C55 C 0.7836(3) 0.3259(2) 0.7588(2) 0.0500(11) Uani 1 1 d . . .
H55A H 0.8008 0.3597 0.7975 0.075 Uiso 1 1 calc R . .
H55B H 0.7301 0.3387 0.7291 0.075 Uiso 1 1 calc R . .
H55C H 0.8172 0.3331 0.7358 0.075 Uiso 1 1 calc R . .
C56 C 0.7292(3) 0.2378(3) 0.8122(2) 0.0865(16) Uani 1 1 d U . .
H56A H 0.7438 0.2742 0.8489 0.130 Uiso 1 1 calc R . .
H56B H 0.7295 0.1853 0.8285 0.130 Uiso 1 1 calc R . .
H56C H 0.6771 0.2502 0.7792 0.130 Uiso 1 1 calc R . .
C57 C 0.5883(3) 0.3200(2) 0.5051(2) 0.0475(12) Uani 1 1 d . . .
C58 C 0.6313(3) 0.2780(3) 0.4696(3) 0.0648(15) Uani 1 1 d . . .
H58A H 0.5956 0.2686 0.4236 0.097 Uiso 1 1 calc R . .
H58B H 0.6512 0.2287 0.4916 0.097 Uiso 1 1 calc R . .
H58C H 0.6746 0.3098 0.4710 0.097 Uiso 1 1 calc R . .
C59 C 0.6463(3) 0.3306(4) 0.5768(3) 0.0737(18) Uani 1 1 d . . .
H59A H 0.6904 0.3611 0.5783 0.111 Uiso 1 1 calc R . .
H59B H 0.6644 0.2801 0.5968 0.111 Uiso 1 1 calc R . .
H59C H 0.6210 0.3574 0.6011 0.111 Uiso 1 1 calc R . .
C60 C 0.5597(4) 0.3974(3) 0.4725(4) 0.092(2) Uani 1 1 d . . .
H60A H 0.5359 0.4259 0.4972 0.138 Uiso 1 1 calc R . .
H60B H 0.5213 0.3894 0.4272 0.138 Uiso 1 1 calc R . .
H60C H 0.6034 0.4270 0.4719 0.138 Uiso 1 1 calc R . .
C61 C 0.5198(2) 0.2710(2) 0.50506(17) 0.0350(10) Uani 1 1 d . . .
C62 C 0.4693(2) 0.3050(2) 0.5283(2) 0.0432(11) Uani 1 1 d . . .
H62 H 0.4810 0.3557 0.5455 0.052 Uiso 1 1 calc R . .
C63 C 0.4039(2) 0.2707(2) 0.52838(17) 0.0369(10) Uani 1 1 d . . .
C64 C 0.3483(2) 0.3149(2) 0.5502(2) 0.0469(12) Uani 1 1 d . . .
C65 C 0.2756(3) 0.3338(3) 0.4881(2) 0.0571(13) Uani 1 1 d . . .
H65A H 0.2515 0.2860 0.4657 0.086 Uiso 1 1 calc R . .
H65B H 0.2899 0.3655 0.4585 0.086 Uiso 1 1 calc R . .
H65C H 0.2389 0.3622 0.5003 0.086 Uiso 1 1 calc R . .
C66 C 0.3262(3) 0.2639(3) 0.5955(2) 0.0653(14) Uani 1 1 d . . .
H66A H 0.3021 0.2164 0.5722 0.098 Uiso 1 1 calc R . .
H66B H 0.2895 0.2914 0.6083 0.098 Uiso 1 1 calc R . .
H66C H 0.3728 0.2510 0.6349 0.098 Uiso 1 1 calc R . .
C67 C 0.3840(4) 0.3898(3) 0.5870(3) 0.096(2) Uani 1 1 d . . .
H67A H 0.3507 0.4109 0.6068 0.145 Uiso 1 1 calc R . .
H67B H 0.3886 0.4272 0.5560 0.145 Uiso 1 1 calc R . .
H67C H 0.4355 0.3789 0.6216 0.145 Uiso 1 1 calc R . .
O9 O 0.4448(5) 0.4940(5) 0.9379(4) 0.091(3) Uani 0.50 1 d PU D 1
O9' O 0.5000 0.5000 1.0000 0.132(5) Uani 0.50 2 d SPU E 2
O10 O 0.1171(5) 0.0853(5) 0.8026(4) 0.092(2) Uani 0.50 1 d PU F 3
O10' O 0.1532(9) 0.0056(9) 0.7453(7) 0.078(4) Uani 0.25 1 d PU G 4

loop_
_atom_site_aniso_label
_atom_site_aniso_U_11
_atom_site_aniso_U_22
_atom_site_aniso_U_33
_atom_site_aniso_U_23
_atom_site_aniso_U_13
_atom_site_aniso_U_12
Tb1 0.01735(6) 0.02219(7) 0.01103(6) -0.00167(5) 0.00519(5) -0.00234(5)
Tb2 0.01916(6) 0.02043(7) 0.01117(6) -0.00097(5) 0.00498(5) 0.00071(5)
O1 0.0189(9) 0.0320(12) 0.0175(9) -0.0027(9) 0.0054(8) 0.0013(9)
O2 0.0262(10) 0.0251(11) 0.0142(9) 0.0000(8) 0.0104(8) -0.0042(9)
O3 0.0248(10) 0.0311(12) 0.0142(9) -0.0034(8) 0.0068(8) 0.0023(9)
O4 0.0288(10) 0.0319(12) 0.0231(10) -0.0017(9) 0.0128(8) -0.0071(10)
O5 0.0304(11) 0.0281(12) 0.0184(10) -0.0067(9) 0.0078(8) -0.0063(10)
O6 0.0342(12) 0.0218(11) 0.0224(10) 0.0008(9) 0.0057(9) -0.0044(10)
O7 0.0319(11) 0.0254(12) 0.0240(11) -0.0037(9) 0.0045(9) 0.0075(10)
O8 0.0200(9) 0.0242(11) 0.0131(8) -0.0001(7) 0.0089(7) -0.0008(8)
N1 0.0233(12) 0.0295(14) 0.0165(11) -0.0001(10) 0.0057(10) -0.0003(11)
N2 0.0267(14) 0.058(2) 0.0455(17) -0.0013(16) 0.0130(13) 0.0124(15)
N4 0.0229(11) 0.0312(14) 0.0156(11) -0.0004(10) 0.0084(9) -0.0023(11)
N5 0.0398(15) 0.074(2) 0.0291(14) 0.0114(15) 0.0199(12) -0.0081(17)
N7 0.0267(12) 0.0334(15) 0.0152(11) 0.0022(10) 0.0100(10) 0.0050(11)
N8 0.061(2) 0.122(4) 0.0286(15) -0.0008(19) 0.0291(14) 0.013(2)
C1 0.0207(14) 0.0319(17) 0.0177(13) 0.0043(12) 0.0077(11) -0.0005(13)
C2 0.0221(14) 0.0303(17) 0.0201(14) 0.0027(12) 0.0090(11) 0.0016(13)
C3 0.0259(15) 0.045(2) 0.0228(15) -0.0028(14) 0.0095(12) 0.0053(15)
C4 0.0317(16) 0.048(2) 0.0293(15) -0.0017(15) 0.0166(13) 0.0082(16)
C5 0.0225(15) 0.046(2) 0.0292(16) 0.0052(15) 0.0096(13) 0.0069(15)
C6 0.0248(15) 0.0361(18) 0.0255(16) 0.0041(14) 0.0071(13) 0.0028(14)
C7 0.0257(17) 0.049(2) 0.0292(18) 0.0029(16) 0.0007(14) 0.0052(16)
C8 0.0346(19) 0.049(2) 0.0234(17) -0.0054(16) -0.0005(15) 0.0047(18)
C9 0.0322(17) 0.0371(19) 0.0225(15) -0.0024(14) 0.0052(13) 0.0019(15)
C10 0.0320(19) 0.103(4) 0.050(2) 0.002(3) 0.0163(18) 0.009(2)
C11 0.038(2) 0.072(3) 0.067(3) 0.000(3) 0.030(2) 0.013(2)
C12 0.057(3) 0.101(3) 0.087(3) 0.000(3) 0.033(2) 0.016(3)
C13 0.063(3) 0.103(3) 0.096(3) 0.001(3) 0.036(3) 0.016(3)
N3 0.071(3) 0.109(3) 0.109(3) -0.004(3) 0.034(3) 0.015(3)
C14 0.070(3) 0.107(3) 0.107(3) -0.009(3) 0.024(3) 0.017(3)
C15 0.056(3) 0.093(3) 0.089(3) -0.005(3) 0.017(3) 0.018(3)
C11' 0.036(2) 0.070(3) 0.067(3) 0.001(3) 0.029(2) 0.009(2)
C12' 0.050(3) 0.094(3) 0.081(3) -0.002(3) 0.037(2) 0.013(3)
C13' 0.059(3) 0.101(3) 0.090(3) -0.002(3) 0.039(2) 0.017(3)
N3' 0.053(3) 0.091(3) 0.094(3) -0.005(3) 0.032(2) 0.015(3)
C14' 0.043(3) 0.084(3) 0.083(3) -0.003(3) 0.024(3) 0.016(3)
C15' 0.032(2) 0.067(3) 0.063(3) 0.001(3) 0.018(2) 0.013(3)
C16 0.0225(14) 0.0292(17) 0.0172(13) 0.0046(12) 0.0087(11) 0.0043(13)
C17 0.0221(13) 0.0238(15) 0.0170(13) 0.0037(11) 0.0079(11) 0.0038(12)
C18 0.0266(15) 0.0338(18) 0.0205(14) 0.0044(13) 0.0067(12) -0.0051(14)
C19 0.0269(15) 0.0393(19) 0.0307(16) 0.0071(15) 0.0107(13) -0.0067(15)
C20 0.0318(16) 0.045(2) 0.0270(15) 0.0119(14) 0.0160(13) -0.0010(15)
C21 0.0315(16) 0.0408(19) 0.0205(14) 0.0049(14) 0.0119(12) 0.0009(15)
C22 0.0432(18) 0.054(2) 0.0176(14) 0.0009(14) 0.0174(13) -0.0053(17)
C23 0.0427(19) 0.061(2) 0.0152(14) -0.0048(15) 0.0102(13) -0.0072(19)
C24 0.0315(16) 0.0412(19) 0.0199(14) -0.0051(14) 0.0097(12) -0.0092(15)
C25 0.0320(18) 0.080(3) 0.050(2) 0.035(2) 0.0193(16) 0.003(2)
C26 0.053(3) 0.061(3) 0.059(3) 0.021(3) 0.037(2) -0.004(3)
C27 0.074(3) 0.072(3) 0.078(3) 0.016(3) 0.039(3) -0.015(3)
C28 0.081(3) 0.083(3) 0.084(3) 0.010(3) 0.039(3) -0.016(3)
N6 0.089(3) 0.078(3) 0.078(3) 0.016(3) 0.045(2) -0.017(3)
C29 0.082(3) 0.076(3) 0.071(2) 0.020(2) 0.046(2) -0.014(2)
C30 0.072(3) 0.068(3) 0.062(3) 0.020(3) 0.040(2) -0.003(3)
C26' 0.055(3) 0.062(3) 0.061(3) 0.020(3) 0.036(2) -0.004(3)
C27' 0.054(3) 0.066(3) 0.068(3) 0.018(2) 0.038(2) -0.007(2)
C28' 0.075(3) 0.074(3) 0.069(3) 0.014(3) 0.044(2) -0.013(3)
N6' 0.087(3) 0.078(3) 0.076(3) 0.020(3) 0.048(2) -0.021(3)
C29' 0.087(3) 0.076(3) 0.074(3) 0.015(3) 0.043(3) -0.009(3)
C30' 0.078(3) 0.073(3) 0.068(3) 0.013(3) 0.040(2) -0.007(3)
C31 0.0283(15) 0.0358(18) 0.0159(13) 0.0029(12) 0.0098(11) 0.0110(14)
C32 0.0336(15) 0.0321(17) 0.0156(13) 0.0014(12) 0.0111(12) 0.0120(14)
C33 0.0372(17) 0.046(2) 0.0245(15) -0.0101(15) 0.0106(14) 0.0041(17)
C34 0.050(2) 0.065(3) 0.0191(15) -0.0129(16) 0.0127(15) 0.009(2)
C35 0.048(2) 0.074(3) 0.0236(16) -0.0024(17) 0.0201(14) 0.011(2)
C36 0.0377(17) 0.058(2) 0.0187(14) 0.0042(15) 0.0145(13) 0.0129(17)
C37 0.0408(17) 0.079(3) 0.0318(16) 0.0066(18) 0.0265(14) 0.004(2)
C38 0.0349(17) 0.067(3) 0.0327(17) 0.0033(18) 0.0194(14) -0.0053(19)
C39 0.0269(15) 0.049(2) 0.0221(14) 0.0016(14) 0.0106(12) 0.0004(16)
C41 0.089(3) 0.081(3) 0.040(3) 0.004(3) 0.036(2) 0.005(3)
C42 0.085(3) 0.088(3) 0.051(3) 0.002(3) 0.036(2) -0.003(3)
C43 0.086(3) 0.094(4) 0.057(3) 0.006(3) 0.039(3) -0.005(3)
N9 0.092(3) 0.099(3) 0.057(3) 0.005(3) 0.037(2) -0.001(3)
C44 0.092(3) 0.090(3) 0.054(3) -0.001(3) 0.039(2) 0.004(3)
C45 0.092(3) 0.084(3) 0.052(3) 0.000(3) 0.035(3) 0.006(3)
C41' 0.089(3) 0.083(3) 0.043(3) -0.002(3) 0.037(2) 0.002(3)
C42' 0.088(3) 0.090(3) 0.048(3) 0.000(3) 0.039(2) 0.002(3)
C43' 0.091(3) 0.097(3) 0.053(3) 0.008(3) 0.037(2) -0.004(3)
N9' 0.092(3) 0.100(3) 0.046(3) 0.000(3) 0.042(2) -0.005(3)
C44' 0.090(3) 0.090(4) 0.052(3) -0.001(3) 0.039(3) 0.001(3)
C45' 0.087(4) 0.085(4) 0.044(3) -0.002(3) 0.035(3) 0.006(3)
C46 0.0444(18) 0.051(2) 0.060(2) -0.0072(18) 0.0337(16) -0.0174(18)
C47 0.052(2) 0.077(4) 0.097(4) 0.007(3) 0.040(2) -0.005(3)
C48 0.090(2) 0.127(5) 0.093(3) -0.049(3) 0.077(2) -0.060(3)
C49 0.071(2) 0.071(3) 0.072(3) 0.002(2) 0.042(2) -0.031(2)
C50 0.0263(15) 0.0331(18) 0.0368(17) 0.0013(14) 0.0129(13) -0.0076(14)
C51 0.0275(16) 0.0366(19) 0.0382(18) -0.0077(15) 0.0078(14) -0.0154(15)
C52 0.0343(17) 0.0231(16) 0.0225(15) -0.0012(13) 0.0008(13) -0.0041(14)
C40 0.153(5) 0.097(4) 0.032(2) -0.014(2) 0.048(3) -0.046(4)
C53 0.057(2) 0.0318(19) 0.0245(17) -0.0095(15) 0.0026(16) -0.0147(18)
C54 0.130(5) 0.089(4) 0.072(3) -0.058(3) -0.069(3) 0.054(4)
C55 0.069(2) 0.039(2) 0.052(2) -0.0127(17) 0.0350(18) -0.011(2)
C56 0.148(4) 0.075(3) 0.063(2) -0.038(2) 0.070(2) -0.059(3)
C57 0.050(2) 0.033(2) 0.046(2) 0.0028(17) 0.0058(18) -0.0143(18)
C58 0.066(3) 0.054(3) 0.079(3) -0.006(2) 0.035(2) -0.029(2)
C59 0.059(3) 0.086(4) 0.054(3) -0.012(3) 0.002(2) -0.028(3)
C60 0.088(4) 0.048(3) 0.126(5) 0.030(3) 0.029(4) -0.008(3)
C61 0.0405(19) 0.0257(17) 0.0242(16) 0.0043(14) -0.0012(15) -0.0038(16)
C62 0.049(2) 0.0245(18) 0.042(2) -0.0092(16) 0.0058(18) -0.0019(17)
C63 0.043(2) 0.0323(19) 0.0217(16) -0.0057(14) 0.0002(15) 0.0108(16)
C64 0.051(2) 0.041(2) 0.0376(19) -0.0124(17) 0.0071(17) 0.0201(18)
C65 0.055(2) 0.063(3) 0.049(2) 0.005(2) 0.0174(19) 0.030(2)
C66 0.092(3) 0.069(3) 0.041(2) 0.002(2) 0.034(2) 0.040(2)
C67 0.077(3) 0.069(3) 0.125(4) -0.065(3) 0.024(3) 0.011(3)
O9 0.096(4) 0.087(5) 0.106(5) 0.001(4) 0.058(3) -0.004(4)
O9' 0.136(7) 0.135(7) 0.148(7) 0.014(6) 0.083(5) -0.018(6)
O10 0.080(4) 0.095(4) 0.070(4) 0.054(3) 0.002(3) -0.032(3)
O10' 0.082(6) 0.073(6) 0.058(6) -0.028(5) 0.008(5) -0.033(5)

loop_
_atom_type_symbol
_atom_type_description
_atom_type_scat_dispersion_real
_atom_type_scat_dispersion_imag
_atom_type_scat_source
C C 0.0033 0.0016 'International Tables Vol C Tables 4.2.6.8 and 6.1.1.4'
H H 0.0000 0.0000 'International Tables Vol C Tables 4.2.6.8 and 6.1.1.4'
N N 0.0061 0.0033 'International Tables Vol C Tables 4.2.6.8 and 6.1.1.4'
O O 0.0106 0.0060 'International Tables Vol C Tables 4.2.6.8 and 6.1.1.4'
Tb Tb -0.1723 4.1537 'International Tables Vol C Tables 4.2.6.8 and 6.1.1.4'

loop_
_geom_angle_atom_site_label_1
_geom_angle_atom_site_label_2
_geom_angle_atom_site_label_3
_geom_angle
_geom_angle_site_symmetry_1
_geom_angle_site_symmetry_3
O5 Tb1 O8 133.82(7) . .
O5 Tb1 O4 74.37(8) . .
O8 Tb1 O4 82.33(7) . .
O5 Tb1 O1 140.65(8) . .
O8 Tb1 O1 70.15(7) . .
O4 Tb1 O1 80.73(8) . .
O5 Tb1 O2 141.54(8) . .
O8 Tb1 O2 71.23(7) . .
O4 Tb1 O2 144.05(8) . .
O1 Tb1 O2 67.79(8) . .
O5 Tb1 O3 85.23(8) . .
O8 Tb1 O3 69.32(7) . .
O4 Tb1 O3 115.10(8) . .
O1 Tb1 O3 133.44(7) . .
O2 Tb1 O3 78.22(8) . .
O5 Tb1 N4 77.85(8) . .
O8 Tb1 N4 132.92(8) . .
O4 Tb1 N4 144.74(7) . .
O1 Tb1 N4 109.06(8) . .
O2 Tb1 N4 66.00(8) . .
O3 Tb1 N4 83.33(8) . .
O5 Tb1 N1 78.49(8) . .
O8 Tb1 N1 132.29(8) . .
O4 Tb1 N1 74.15(8) . .
O1 Tb1 N1 65.53(8) . .
O2 Tb1 N1 106.09(8) . .
O3 Tb1 N1 158.38(8) . .
N4 Tb1 N1 79.43(9) . .
O5 Tb1 Tb2 175.17(5) . 3_656
O8 Tb1 Tb2 41.37(5) . 3_656
O4 Tb1 Tb2 103.07(6) . 3_656
O1 Tb1 Tb2 41.31(5) . 3_656
O2 Tb1 Tb2 41.28(5) . 3_656
O3 Tb1 Tb2 92.29(5) . 3_656
N4 Tb1 Tb2 106.01(6) . 3_656
N1 Tb1 Tb2 104.90(6) . 3_656
O5 Tb1 Tb2 114.81(5) . .
O8 Tb1 Tb2 33.86(5) . .
O4 Tb1 Tb2 102.73(5) . .
O1 Tb1 Tb2 99.97(5) . .
O2 Tb1 Tb2 67.77(5) . .
O3 Tb1 Tb2 35.77(5) . .
N4 Tb1 Tb2 108.42(6) . .
N1 Tb1 Tb2 165.39(6) . .
Tb2 Tb1 Tb2 61.456(7) 3_656 .
O7 Tb2 O8 142.43(8) . .
O7 Tb2 O6 72.80(9) . .
O8 Tb2 O6 77.39(8) . .
O7 Tb2 O3 83.68(8) . .
O8 Tb2 O3 69.51(7) . .
O6 Tb2 O3 81.29(8) . .
O7 Tb2 O2 122.43(8) . 3_656
O8 Tb2 O2 76.37(7) . 3_656
O6 Tb2 O2 85.27(8) . 3_656
O3 Tb2 O2 145.28(8) . 3_656
O7 Tb2 O1 83.50(8) . 3_656
O8 Tb2 O1 133.15(7) . 3_656
O6 Tb2 O1 124.99(7) . 3_656
O3 Tb2 O1 145.07(8) . 3_656
O2 Tb2 O1 66.78(8) 3_656 3_656
O7 Tb2 O8 142.16(8) . 3_656
O8 Tb2 O8 72.56(8) . 3_656
O6 Tb2 O8 144.22(8) . 3_656
O3 Tb2 O8 105.30(7) . 3_656
O2 Tb2 O8 69.26(7) 3_656 3_656
O1 Tb2 O8 68.06(7) 3_656 3_656
O7 Tb2 N7 76.36(9) . .
O8 Tb2 N7 113.29(8) . .
O6 Tb2 N7 136.96(9) . .
O3 Tb2 N7 66.00(8) . .
O2 Tb2 N7 137.23(8) 3_656 .
O1 Tb2 N7 79.43(8) 3_656 .
O8 Tb2 N7 74.34(8) 3_656 .
O7 Tb2 Tb1 123.29(5) . 3_656
O8 Tb2 Tb1 92.60(5) . 3_656
O6 Tb2 Tb1 125.45(6) . 3_656
O3 Tb2 Tb1 144.82(6) . 3_656
O2 Tb2 Tb1 40.72(5) 3_656 3_656
O1 Tb2 Tb1 40.55(6) 3_656 3_656
O8 Tb2 Tb1 39.52(4) 3_656 3_656
N7 Tb2 Tb1 96.51(6) . 3_656
O7 Tb2 Tb2 168.91(6) . 3_656
O8 Tb2 Tb2 36.98(5) . 3_656
O6 Tb2 Tb2 112.23(6) . 3_656
O3 Tb2 Tb2 87.31(5) . 3_656
O2 Tb2 Tb2 68.47(5) 3_656 3_656
O1 Tb2 Tb2 100.45(5) 3_656 3_656
O8 Tb2 Tb2 35.58(5) 3_656 3_656
N7 Tb2 Tb2 94.07(6) . 3_656
Tb1 Tb2 Tb2 62.695(9) 3_656 3_656
O7 Tb2 Tb1 117.32(5) . .
O8 Tb2 Tb1 33.69(5) . .
O6 Tb2 Tb1 80.44(5) . .
O3 Tb2 Tb1 36.13(6) . .
O2 Tb2 Tb1 110.06(5) 3_656 .
O1 Tb2 Tb1 152.50(5) 3_656 .
O8 Tb2 Tb1 85.09(4) 3_656 .
N7 Tb2 Tb1 87.97(6) . .
Tb1 Tb2 Tb1 118.544(7) 3_656 .
Tb2 Tb2 Tb1 55.849(6) 3_656 .
C2 O1 Tb1 121.11(19) . .
C2 O1 Tb2 140.7(2) . 3_656
Tb1 O1 Tb2 98.14(8) . 3_656
C17 O2 Tb1 120.89(18) . .
C17 O2 Tb2 141.11(19) . 3_656
Tb1 O2 Tb2 97.99(8) . 3_656
C32 O3 Tb2 118.18(18) . .
C32 O3 Tb1 122.47(18) . .
Tb2 O3 Tb1 108.10(9) . .
C50 O4 Tb1 131.9(2) . .
C52 O5 Tb1 134.5(2) . .
C61 O6 Tb2 133.0(3) . .
C63 O7 Tb2 134.2(2) . .
Tb1 O8 Tb2 112.44(9) . .
Tb1 O8 Tb2 99.11(7) . 3_656
Tb2 O8 Tb2 107.44(8) . 3_656
Tb1 O8 H8A 112.3 . .
Tb2 O8 H8A 112.3 . .
Tb2 O8 H8A 112.3 3_656 .
C9 N1 C1 117.7(3) . .
C9 N1 Tb1 128.1(2) . .
C1 N1 Tb1 113.13(17) . .
C10 N2 C5 121.3(3) . .
C24 N4 C16 118.2(3) . .
C24 N4 Tb1 126.7(2) . .
C16 N4 Tb1 114.66(19) . .
C25 N5 C20 121.2(4) . .
C39 N7 C31 118.3(3) . .
C39 N7 Tb2 127.1(2) . .
C31 N7 Tb2 113.8(2) . .
C40 N8 C35 125.5(5) . .
N1 C1 C6 122.0(3) . .
N1 C1 C2 117.1(3) . .
C6 C1 C2 120.8(3) . .
O1 C2 C3 123.7(3) . .
O1 C2 C1 118.9(3) . .
C3 C2 C1 117.4(3) . .
C2 C3 C4 122.2(3) . .
C2 C3 H3 118.9 . .
C4 C3 H3 118.9 . .
C3 C4 C5 121.6(4) . .
C3 C4 H4 119.2 . .
C5 C4 H4 119.2 . .
C4 C5 N2 123.6(4) . .
C4 C5 C6 118.5(3) . .
N2 C5 C6 118.0(3) . .
C7 C6 C1 116.9(3) . .
C7 C6 C5 123.6(3) . .
C1 C6 C5 119.5(3) . .
C8 C7 C6 120.4(3) . .
C8 C7 H7 119.8 . .
C6 C7 H7 119.8 . .
C7 C8 C9 118.7(3) . .
C7 C8 H8B 120.7 . .
C9 C8 H8B 120.7 . .
N1 C9 C8 124.3(4) . .
N1 C9 H9 117.9 . .
C8 C9 H9 117.9 . .
N2 C10 C11' 124.9(4) . .
N2 C10 C11 124.0(4) . .
C11' C10 C11 8.1 . .
C12 C11 C15 120.0 . .
C12 C11 C10 118.4(3) . .
C15 C11 C10 121.2(3) . .
C13 C12 C11 120.0 . .
C12 C13 N3 120.0 . .
C13 N3 C14 120.0 . .
C15 C14 N3 120.0 . .
C14 C15 C11 120.0 . .
C12' C11' C15' 120.0 . .
C12' C11' C10 121.6(3) . .
C15' C11' C10 118.4(3) . .
C11' C12' C13' 120.0 . .
N3' C13' C12' 120.0 . .
C13' N3' C14' 120.0 . .
C15' C14' N3' 120.0 . .
C14' C15' C11' 120.0 . .
N4 C16 C21 122.2(3) . .
N4 C16 C17 117.4(3) . .
C21 C16 C17 120.4(3) . .
O2 C17 C18 123.9(3) . .
O2 C17 C16 118.4(3) . .
C18 C17 C16 117.7(3) . .
C17 C18 C19 121.5(3) . .
C17 C18 H18 119.2 . .
C19 C18 H18 119.2 . .
C20 C19 C18 121.6(3) . .
C20 C19 H19 119.2 . .
C18 C19 H19 119.2 . .
C19 C20 N5 124.9(3) . .
C19 C20 C21 118.7(3) . .
N5 C20 C21 116.4(3) . .
C22 C21 C20 122.9(3) . .
C22 C21 C16 117.2(3) . .
C20 C21 C16 119.9(3) . .
C23 C22 C21 120.0(4) . .
C23 C22 H22 120.0 . .
C21 C22 H22 120.0 . .
C22 C23 C24 118.8(3) . .
C22 C23 H23 120.6 . .
C24 C23 H23 120.6 . .
N4 C24 C23 123.6(3) . .
N4 C24 H24 118.2 . .
C23 C24 H24 118.2 . .
N5 C25 C26 127.8(4) . .
N5 C25 C26' 111.0(4) . .
C26 C25 C26' 17.45(5) . .
C27 C26 C30 120.0 . .
C27 C26 C25 124.9(3) . .
C30 C26 C25 115.1(3) . .
C26 C27 C28 120.0 . .
C27 C28 N6 120.0 . .
C28 N6 C29 120.0 . .
C30 C29 N6 120.0 . .
C29 C30 C26 120.0 . .
C27' C26' C30' 120.0 . .
C27' C26' C25 113.5(3) . .
C30' C26' C25 126.2(3) . .
C28' C27' C26' 120.0 . .
C27' C28' N6' 120.0 . .
C29' N6' C28' 120.0 . .
N6' C29' C30' 120.0 . .
C29' C30' C26' 120.0 . .
N7 C31 C36 121.7(3) . .
N7 C31 C32 116.9(3) . .
C36 C31 C32 121.4(3) . .
O3 C32 C33 123.5(3) . .
O3 C32 C31 119.1(3) . .
C33 C32 C31 117.4(3) . .
C32 C33 C34 120.9(4) . .
C32 C33 H33 119.6 . .
C34 C33 H33 119.6 . .
C35 C34 C33 122.3(3) . .
C35 C34 H34 118.9 . .
C33 C34 H34 118.9 . .
C34 C35 N8 126.0(4) . .
C34 C35 C36 118.3(4) . .
N8 C35 C36 115.6(4) . .
C37 C36 C31 117.5(3) . .
C37 C36 C35 123.4(4) . .
C31 C36 C35 119.1(4) . .
C38 C37 C36 119.9(4) . .
C38 C37 H37 120.1 . .
C36 C37 H37 120.1 . .
C37 C38 C39 119.1(4) . .
C37 C38 H38 120.5 . .
C39 C38 H38 120.5 . .
N7 C39 C38 123.6(3) . .
N7 C39 H39 118.2 . .
C38 C39 H39 118.2 . .
C42 C41 C45 120.0 . .
C42 C41 C40 117.6(3) . .
C45 C41 C40 121.7(3) . .
C43 C42 C41 120.0 . .
C42 C43 N9 120.0 . .
C44 N9 C43 120.0 . .
N9 C44 C45 120.0 . .
C44 C45 C41 120.0 . .
C42' C41' C45' 120.0 . .
C42' C41' C40 114.6(3) . .
C45' C41' C40 125.2(3) . .
C43' C42' C41' 120.0 . .
C42' C43' N9' 120.0 . .
C44' N9' C43' 120.0 . .
C45' C44' N9' 120.0 . .
C44' C45' C41' 120.0 . .
C48 C46 C49 111.2(4) . .
C48 C46 C50 111.1(3) . .
C49 C46 C50 110.7(4) . .
C48 C46 C47 108.9(4) . .
C49 C46 C47 106.7(4) . .
C50 C46 C47 107.9(4) . .
C46 C47 H47A 109.5 . .
C46 C47 H47B 109.5 . .
H47A C47 H47B 109.5 . .
C46 C47 H47C 109.5 . .
H47A C47 H47C 109.5 . .
H47B C47 H47C 109.5 . .
C46 C48 H48A 109.5 . .
C46 C48 H48B 109.5 . .
H48A C48 H48B 109.5 . .
C46 C48 H48C 109.5 . .
H48A C48 H48C 109.5 . .
H48B C48 H48C 109.5 . .
C46 C49 H49A 109.5 . .
C46 C49 H49B 109.5 . .
H49A C49 H49B 109.5 . .
C46 C49 H49C 109.5 . .
H49A C49 H49C 109.5 . .
H49B C49 H49C 109.5 . .
O4 C50 C51 124.5(4) . .
O4 C50 C46 118.0(3) . .
C51 C50 C46 117.5(3) . .
C50 C51 C52 126.4(3) . .
C50 C51 H51 116.8 . .
C52 C51 H51 116.8 . .
O5 C52 C51 123.8(3) . .
O5 C52 C53 117.7(4) . .
C51 C52 C53 118.5(3) . .
N8 C40 C41' 129.6(5) . .
N8 C40 C41 116.4(5) . .
C41' C40 C41 16.19(6) . .
C55 C53 C54 109.6(4) . .
C55 C53 C56 104.9(4) . .
C54 C53 C56 112.9(5) . .
C55 C53 C52 109.2(3) . .
C54 C53 C52 108.9(4) . .
C56 C53 C52 111.1(3) . .
C53 C54 H54A 109.5 . .
C53 C54 H54B 109.5 . .
H54A C54 H54B 109.5 . .
C53 C54 H54C 109.5 . .
H54A C54 H54C 109.5 . .
H54B C54 H54C 109.5 . .
C53 C55 H55A 109.5 . .
C53 C55 H55B 109.5 . .
H55A C55 H55B 109.5 . .
C53 C55 H55C 109.5 . .
H55A C55 H55C 109.5 . .
H55B C55 H55C 109.5 . .
C53 C56 H56A 109.5 . .
C53 C56 H56B 109.5 . .
H56A C56 H56B 109.5 . .
C53 C56 H56C 109.5 . .
H56A C56 H56C 109.5 . .
H56B C56 H56C 109.5 . .
C60 C57 C59 110.7(4) . .
C60 C57 C58 109.6(5) . .
C59 C57 C58 106.9(4) . .
C60 C57 C61 110.6(4) . .
C59 C57 C61 107.7(4) . .
C58 C57 C61 111.3(3) . .
C57 C58 H58A 109.5 . .
C57 C58 H58B 109.5 . .
H58A C58 H58B 109.5 . .
C57 C58 H58C 109.5 . .
H58A C58 H58C 109.5 . .
H58B C58 H58C 109.5 . .
C57 C59 H59A 109.5 . .
C57 C59 H59B 109.5 . .
H59A C59 H59B 109.5 . .
C57 C59 H59C 109.5 . .
H59A C59 H59C 109.5 . .
H59B C59 H59C 109.5 . .
C57 C60 H60A 109.5 . .
C57 C60 H60B 109.5 . .
H60A C60 H60B 109.5 . .
C57 C60 H60C 109.5 . .
H60A C60 H60C 109.5 . .
H60B C60 H60C 109.5 . .
O6 C61 C62 124.2(4) . .
O6 C61 C57 117.6(4) . .
C62 C61 C57 118.2(3) . .
C63 C62 C61 125.2(4) . .
C63 C62 H62 117.4 . .
C61 C62 H62 117.4 . .
O7 C63 C62 124.0(4) . .
O7 C63 C64 114.5(4) . .
C62 C63 C64 121.5(4) . .
C66 C64 C65 109.4(4) . .
C66 C64 C67 108.6(4) . .
C65 C64 C67 109.5(4) . .
C66 C64 C63 109.4(3) . .
C65 C64 C63 107.4(3) . .
C67 C64 C63 112.5(4) . .
C64 C65 H65A 109.5 . .
C64 C65 H65B 109.5 . .
H65A C65 H65B 109.5 . .
C64 C65 H65C 109.5 . .
H65A C65 H65C 109.5 . .
H65B C65 H65C 109.5 . .
C64 C66 H66A 109.5 . .
C64 C66 H66B 109.5 . .
H66A C66 H66B 109.5 . .
C64 C66 H66C 109.5 . .
H66A C66 H66C 109.5 . .
H66B C66 H66C 109.5 . .
C64 C67 H67A 109.5 . .
C64 C67 H67B 109.5 . .
H67A C67 H67B 109.5 . .
C64 C67 H67C 109.5 . .
H67A C67 H67C 109.5 . .
H67B C67 H67C 109.5 . .

loop_
_geom_bond_atom_site_label_1
_geom_bond_atom_site_label_2
_geom_bond_distance
_geom_bond_site_symmetry_2
Tb1 O5 2.314(2) .
Tb1 O8 2.3367(19) .
Tb1 O4 2.340(2) .
Tb1 O1 2.381(2) .
Tb1 O2 2.389(2) .
Tb1 O3 2.415(2) .
Tb1 N4 2.547(3) .
Tb1 N1 2.598(3) .
Tb1 Tb2 3.6258(4) 3_656
Tb1 Tb2 3.8932(5) .
Tb2 O7 2.300(2) .
Tb2 O8 2.347(2) .
Tb2 O6 2.350(2) .
Tb2 O3 2.3941(19) .
Tb2 O2 2.416(2) 3_656
Tb2 O1 2.418(2) 3_656
Tb2 O8 2.427(2) 3_656
Tb2 N7 2.550(3) .
Tb2 Tb1 3.6259(4) 3_656
Tb2 Tb2 3.8488(5) 3_656
O1 C2 1.326(4) .
O1 Tb2 2.418(2) 3_656
O2 C17 1.323(4) .
O2 Tb2 2.416(2) 3_656
O3 C32 1.334(4) .
O4 C50 1.276(4) .
O5 C52 1.273(4) .
O6 C61 1.267(4) .
O7 C63 1.278(4) .
O8 Tb2 2.427(2) 3_656
O8 H8A 1.0000 .
N1 C9 1.315(4) .
N1 C1 1.376(5) .
N2 C10 1.223(6) .
N2 C5 1.405(5) .
N4 C24 1.320(4) .
N4 C16 1.366(4) .
N5 C25 1.257(6) .
N5 C20 1.412(5) .
N7 C39 1.322(5) .
N7 C31 1.372(4) .
N8 C40 1.190(5) .
N8 C35 1.409(6) .
C1 C6 1.414(5) .
C1 C2 1.431(4) .
C2 C3 1.377(5) .
C3 C4 1.381(5) .
C3 H3 0.9500 .
C4 C5 1.391(5) .
C4 H4 0.9500 .
C5 C6 1.415(6) .
C6 C7 1.409(5) .
C7 C8 1.357(6) .
C7 H7 0.9500 .
C8 C9 1.390(5) .
C8 H8B 0.9500 .
C9 H9 0.9500 .
C10 C11' 1.480(4) .
C10 C11 1.500(4) .
C11 C12 1.3900 .
C11 C15 1.3900 .
C12 C13 1.3900 .
C13 N3 1.3900 .
N3 C14 1.3900 .
C14 C15 1.3900 .
C11' C12' 1.3900 .
C11' C15' 1.3900 .
C12' C13' 1.3900 .
C13' N3' 1.3900 .
N3' C14' 1.3900 .
C14' C15' 1.3900 .
C16 C21 1.417(5) .
C16 C17 1.434(4) .
C17 C18 1.379(5) .
C18 C19 1.403(5) .
C18 H18 0.9500 .
C19 C20 1.380(5) .
C19 H19 0.9500 .
C20 C21 1.413(5) .
C21 C22 1.412(5) .
C22 C23 1.362(6) .
C22 H22 0.9500 .
C23 C24 1.403(5) .
C23 H23 0.9500 .
C24 H24 0.9500 .
C25 C26 1.468(4) .
C25 C26' 1.540(4) .
C26 C27 1.3900 .
C26 C30 1.3900 .
C27 C28 1.3900 .
C28 N6 1.3900 .
N6 C29 1.3900 .
C29 C30 1.3900 .
C26' C27' 1.3900 .
C26' C30' 1.3900 .
C27' C28' 1.3899 .
C28' N6' 1.3900 .
N6' C29' 1.3900 .
C29' C30' 1.3900 .
C31 C36 1.420(5) .
C31 C32 1.421(5) .
C32 C33 1.388(5) .
C33 C34 1.404(6) .
C33 H33 0.9500 .
C34 C35 1.377(6) .
C34 H34 0.9500 .
C35 C36 1.422(5) .
C36 C37 1.413(6) .
C37 C38 1.362(5) .
C37 H37 0.9500 .
C38 C39 1.400(6) .
C38 H38 0.9500 .
C39 H39 0.9500 .
C41 C42 1.3900 .
C41 C45 1.3900 .
C41 C40 1.550(5) .
C42 C43 1.3900 .
C43 N9 1.3900 .
N9 C44 1.3900 .
C44 C45 1.3900 .
C41' C42' 1.3900 .
C41' C45' 1.3901 .
C41' C40 1.478(5) .
C42' C43' 1.3900 .
C43' N9' 1.3900 .
N9' C44' 1.3900 .
C44' C45' 1.3900 .
C46 C48 1.475(7) .
C46 C49 1.515(7) .
C46 C50 1.539(6) .
C46 C47 1.564(6) .
C47 H47A 0.9800 .
C47 H47B 0.9800 .
C47 H47C 0.9800 .
C48 H48A 0.9800 .
C48 H48B 0.9800 .
C48 H48C 0.9800 .
C49 H49A 0.9800 .
C49 H49B 0.9800 .
C49 H49C 0.9800 .
C50 C51 1.386(5) .
C51 C52 1.393(6) .
C51 H51 0.9500 .
C52 C53 1.548(5) .
C53 C55 1.507(6) .
C53 C54 1.522(7) .
C53 C56 1.545(8) .
C54 H54A 0.9800 .
C54 H54B 0.9800 .
C54 H54C 0.9800 .
C55 H55A 0.9800 .
C55 H55B 0.9800 .
C55 H55C 0.9800 .
C56 H56A 0.9800 .
C56 H56B 0.9800 .
C56 H56C 0.9800 .
C57 C60 1.518(7) .
C57 C59 1.530(6) .
C57 C58 1.538(8) .
C57 C61 1.555(6) .
C58 H58A 0.9800 .
C58 H58B 0.9800 .
C58 H58C 0.9800 .
C59 H59A 0.9800 .
C59 H59B 0.9800 .
C59 H59C 0.9800 .
C60 H60A 0.9800 .
C60 H60B 0.9800 .
C60 H60C 0.9800 .
C61 C62 1.396(6) .
C62 C63 1.377(6) .
C62 H62 0.9500 .
C63 C64 1.539(6) .
C64 C66 1.529(7) .
C64 C65 1.530(5) .
C64 C67 1.537(6) .
C65 H65A 0.9800 .
C65 H65B 0.9800 .
C65 H65C 0.9800 .
C66 H66A 0.9800 .
C66 H66B 0.9800 .
C66 H66C 0.9800 .
C67 H67A 0.9800 .
C67 H67B 0.9800 .
C67 H67C 0.9800 .

loop_
_geom_torsion_atom_site_label_1
_geom_torsion_atom_site_label_2
_geom_torsion_atom_site_label_3
_geom_torsion_atom_site_label_4
_geom_torsion
_geom_torsion_site_symmetry_1
_geom_torsion_site_symmetry_4
O5 Tb1 Tb2 O7 -13.60(10) . .
O8 Tb1 Tb2 O7 -146.45(12) . .
O4 Tb1 Tb2 O7 -92.07(10) . .
O1 Tb1 Tb2 O7 -174.72(9) . .
O2 Tb1 Tb2 O7 124.39(10) . .
O3 Tb1 Tb2 O7 23.42(12) . .
N4 Tb1 Tb2 O7 71.20(10) . .
N1 Tb1 Tb2 O7 -168.0(3) . .
Tb2 Tb1 Tb2 O7 169.82(8) 3_656 .
O5 Tb1 Tb2 O8 132.85(11) . .
O4 Tb1 Tb2 O8 54.38(11) . .
O1 Tb1 Tb2 O8 -28.26(11) . .
O2 Tb1 Tb2 O8 -89.16(11) . .
O3 Tb1 Tb2 O8 169.88(13) . .
N4 Tb1 Tb2 O8 -142.34(11) . .
N1 Tb1 Tb2 O8 -21.6(3) . .
Tb2 Tb1 Tb2 O8 -43.73(9) 3_656 .
O5 Tb1 Tb2 O6 51.27(9) . .
O8 Tb1 Tb2 O6 -81.58(11) . .
O4 Tb1 Tb2 O6 -27.19(9) . .
O1 Tb1 Tb2 O6 -109.84(9) . .
O2 Tb1 Tb2 O6 -170.73(9) . .
O3 Tb1 Tb2 O6 88.30(12) . .
N4 Tb1 Tb2 O6 136.08(9) . .
N1 Tb1 Tb2 O6 -103.1(3) . .
Tb2 Tb1 Tb2 O6 -125.30(6) 3_656 .
O5 Tb1 Tb2 O3 -37.03(12) . .
O8 Tb1 Tb2 O3 -169.88(13) . .
O4 Tb1 Tb2 O3 -115.49(11) . .
O1 Tb1 Tb2 O3 161.86(11) . .
O2 Tb1 Tb2 O3 100.97(11) . .
N4 Tb1 Tb2 O3 47.78(12) . .
N1 Tb1 Tb2 O3 168.6(3) . .
Tb2 Tb1 Tb2 O3 146.40(10) 3_656 .
O5 Tb1 Tb2 O2 132.62(9) . 3_656
O8 Tb1 Tb2 O2 -0.23(11) . 3_656
O4 Tb1 Tb2 O2 54.15(8) . 3_656
O1 Tb1 Tb2 O2 -28.49(8) . 3_656
O2 Tb1 Tb2 O2 -89.39(8) . 3_656
O3 Tb1 Tb2 O2 169.65(11) . 3_656
N4 Tb1 Tb2 O2 -142.57(9) . 3_656
N1 Tb1 Tb2 O2 -21.8(3) . 3_656
Tb2 Tb1 Tb2 O2 -43.96(5) 3_656 3_656
O5 Tb1 Tb2 O1 -149.35(14) . 3_656
O8 Tb1 Tb2 O1 77.80(15) . 3_656
O4 Tb1 Tb2 O1 132.18(14) . 3_656
O1 Tb1 Tb2 O1 49.54(17) . 3_656
O2 Tb1 Tb2 O1 -11.36(14) . 3_656
O3 Tb1 Tb2 O1 -112.32(16) . 3_656
N4 Tb1 Tb2 O1 -64.54(14) . 3_656
N1 Tb1 Tb2 O1 56.2(3) . 3_656
Tb2 Tb1 Tb2 O1 34.07(12) 3_656 3_656
O5 Tb1 Tb2 O8 -161.57(9) . 3_656
O8 Tb1 Tb2 O8 65.58(13) . 3_656
O4 Tb1 Tb2 O8 119.96(8) . 3_656
O1 Tb1 Tb2 O8 37.32(8) . 3_656
O2 Tb1 Tb2 O8 -23.58(8) . 3_656
O3 Tb1 Tb2 O8 -124.54(11) . 3_656
N4 Tb1 Tb2 O8 -76.76(8) . 3_656
N1 Tb1 Tb2 O8 44.0(3) . 3_656
Tb2 Tb1 Tb2 O8 21.85(5) 3_656 3_656
O5 Tb1 Tb2 N7 -87.11(9) . .
O8 Tb1 Tb2 N7 140.04(11) . .
O4 Tb1 Tb2 N7 -165.58(9) . .
O1 Tb1 Tb2 N7 111.77(9) . .
O2 Tb1 Tb2 N7 50.88(9) . .
O3 Tb1 Tb2 N7 -50.09(11) . .
N4 Tb1 Tb2 N7 -2.31(9) . .
N1 Tb1 Tb2 N7 118.5(3) . .
Tb2 Tb1 Tb2 N7 96.31(6) 3_656 .
O5 Tb1 Tb2 Tb1 176.58(7) . 3_656
O8 Tb1 Tb2 Tb1 43.73(9) . 3_656
O4 Tb1 Tb2 Tb1 98.11(6) . 3_656
O1 Tb1 Tb2 Tb1 15.47(6) . 3_656
O2 Tb1 Tb2 Tb1 -45.43(6) . 3_656
O3 Tb1 Tb2 Tb1 -146.39(10) . 3_656
N4 Tb1 Tb2 Tb1 -98.61(7) . 3_656
N1 Tb1 Tb2 Tb1 22.2(3) . 3_656
Tb2 Tb1 Tb2 Tb1 0.0 3_656 3_656
O5 Tb1 Tb2 Tb2 176.58(7) . 3_656
O8 Tb1 Tb2 Tb2 43.73(9) . 3_656
O4 Tb1 Tb2 Tb2 98.11(6) . 3_656
O1 Tb1 Tb2 Tb2 15.47(6) . 3_656
O2 Tb1 Tb2 Tb2 -45.43(6) . 3_656
O3 Tb1 Tb2 Tb2 -146.40(10) . 3_656
N4 Tb1 Tb2 Tb2 -98.61(7) . 3_656
N1 Tb1 Tb2 Tb2 22.2(3) . 3_656
O5 Tb1 O1 C2 7.6(3) . .
O8 Tb1 O1 C2 143.7(2) . .
O4 Tb1 O1 C2 58.6(2) . .
O2 Tb1 O1 C2 -139.1(2) . .
O3 Tb1 O1 C2 174.5(2) . .
N4 Tb1 O1 C2 -86.4(2) . .
N1 Tb1 O1 C2 -18.1(2) . .
Tb2 Tb1 O1 C2 -179.2(3) 3_656 .
Tb2 Tb1 O1 C2 160.0(2) . .
O5 Tb1 O1 Tb2 -173.18(9) . 3_656
O8 Tb1 O1 Tb2 -37.07(7) . 3_656
O4 Tb1 O1 Tb2 -122.21(8) . 3_656
O2 Tb1 O1 Tb2 40.09(7) . 3_656
O3 Tb1 O1 Tb2 -6.27(14) . 3_656
N4 Tb1 O1 Tb2 92.81(8) . 3_656
N1 Tb1 O1 Tb2 161.07(11) . 3_656
Tb2 Tb1 O1 Tb2 -20.78(7) . 3_656
O5 Tb1 O2 C17 -6.7(3) . .
O8 Tb1 O2 C17 -145.1(2) . .
O4 Tb1 O2 C17 170.02(19) . .
O1 Tb1 O2 C17 139.3(2) . .
O3 Tb1 O2 C17 -73.2(2) . .
N4 Tb1 O2 C17 14.7(2) . .
N1 Tb1 O2 C17 85.0(2) . .
Tb2 Tb1 O2 C17 179.4(2) 3_656 .
Tb2 Tb1 O2 C17 -109.1(2) . .
O5 Tb1 O2 Tb2 173.89(9) . 3_656
O8 Tb1 O2 Tb2 35.48(7) . 3_656
O4 Tb1 O2 Tb2 -9.38(15) . 3_656
O1 Tb1 O2 Tb2 -40.12(7) . 3_656
O3 Tb1 O2 Tb2 107.41(8) . 3_656
N4 Tb1 O2 Tb2 -164.71(10) . 3_656
N1 Tb1 O2 Tb2 -94.43(8) . 3_656
Tb2 Tb1 O2 Tb2 71.53(5) . 3_656
O7 Tb2 O3 C32 56.1(2) . .
O8 Tb2 O3 C32 -150.6(2) . .
O6 Tb2 O3 C32 129.6(2) . .
O2 Tb2 O3 C32 -161.9(2) 3_656 .
O1 Tb2 O3 C32 -12.9(3) 3_656 .
O8 Tb2 O3 C32 -86.4(2) 3_656 .
N7 Tb2 O3 C32 -21.7(2) . .
Tb1 Tb2 O3 C32 -87.1(2) 3_656 .
Tb2 Tb2 O3 C32 -117.4(2) 3_656 .
Tb1 Tb2 O3 C32 -144.7(3) . .
O7 Tb2 O3 Tb1 -159.19(11) . .
O8 Tb2 O3 Tb1 -5.97(8) . .
O6 Tb2 O3 Tb1 -85.69(10) . .
O2 Tb2 O3 Tb1 -17.24(18) 3_656 .
O1 Tb2 O3 Tb1 131.76(11) 3_656 .
O8 Tb2 O3 Tb1 58.31(10) 3_656 .
N7 Tb2 O3 Tb1 122.96(12) . .
Tb1 Tb2 O3 Tb1 57.55(14) 3_656 .
Tb2 Tb2 O3 Tb1 27.29(8) 3_656 .
O5 Tb1 O3 C32 -70.4(2) . .
O8 Tb1 O3 C32 148.8(2) . .
O4 Tb1 O3 C32 -140.7(2) . .
O1 Tb1 O3 C32 117.9(2) . .
O2 Tb1 O3 C32 74.7(2) . .
N4 Tb1 O3 C32 7.9(2) . .
N1 Tb1 O3 C32 -29.4(4) . .
Tb2 Tb1 O3 C32 113.7(2) 3_656 .
Tb2 Tb1 O3 C32 142.8(3) . .
O5 Tb1 O3 Tb2 146.74(10) . .
O8 Tb1 O3 Tb2 6.01(8) . .
O4 Tb1 O3 Tb2 76.47(10) . .
O1 Tb1 O3 Tb2 -24.98(15) . .
O2 Tb1 O3 Tb2 -68.17(9) . .
N4 Tb1 O3 Tb2 -134.98(10) . .
N1 Tb1 O3 Tb2 -172.20(18) . .
Tb2 Tb1 O3 Tb2 -29.12(8) 3_656 .
O5 Tb1 O4 C50 23.2(3) . .
O8 Tb1 O4 C50 162.9(3) . .
O1 Tb1 O4 C50 -126.1(3) . .
O2 Tb1 O4 C50 -154.7(3) . .
O3 Tb1 O4 C50 100.1(3) . .
N4 Tb1 O4 C50 -16.1(4) . .
N1 Tb1 O4 C50 -59.0(3) . .
Tb2 Tb1 O4 C50 -161.1(3) 3_656 .
Tb2 Tb1 O4 C50 135.7(3) . .
O8 Tb1 O5 C52 -79.4(3) . .
O4 Tb1 O5 C52 -16.8(3) . .
O1 Tb1 O5 C52 36.0(3) . .
O2 Tb1 O5 C52 161.2(3) . .
O3 Tb1 O5 C52 -134.5(3) . .
N4 Tb1 O5 C52 141.3(3) . .
N1 Tb1 O5 C52 59.8(3) . .
Tb2 Tb1 O5 C52 -75.3(8) 3_656 .
Tb2 Tb1 O5 C52 -113.9(3) . .
O7 Tb2 O6 C61 24.2(3) . .
O8 Tb2 O6 C61 -132.7(3) . .
O3 Tb2 O6 C61 -61.8(3) . .
O2 Tb2 O6 C61 150.3(3) 3_656 .
O1 Tb2 O6 C61 93.0(3) 3_656 .
O8 Tb2 O6 C61 -166.0(2) 3_656 .
N7 Tb2 O6 C61 -21.9(3) . .
Tb1 Tb2 O6 C61 143.2(2) 3_656 .
Tb2 Tb2 O6 C61 -145.3(3) 3_656 .
Tb1 Tb2 O6 C61 -98.4(3) . .
O8 Tb2 O7 C63 12.7(4) . .
O6 Tb2 O7 C63 -26.3(3) . .
O3 Tb2 O7 C63 56.5(3) . .
O2 Tb2 O7 C63 -98.9(3) 3_656 .
O1 Tb2 O7 C63 -156.1(3) 3_656 .
O8 Tb2 O7 C63 163.4(3) 3_656 .
N7 Tb2 O7 C63 123.3(3) . .
Tb1 Tb2 O7 C63 -147.9(3) 3_656 .
Tb2 Tb2 O7 C63 92.3(5) 3_656 .
Tb1 Tb2 O7 C63 42.8(3) . .
O5 Tb1 O8 Tb2 -67.27(14) . .
O4 Tb1 O8 Tb2 -126.86(10) . .
O1 Tb1 O8 Tb2 150.27(11) . .
O2 Tb1 O8 Tb2 77.83(10) . .
O3 Tb1 O8 Tb2 -6.30(8) . .
N4 Tb1 O8 Tb2 52.32(14) . .
N1 Tb1 O8 Tb2 172.80(9) . .
Tb2 Tb1 O8 Tb2 113.25(12) 3_656 .
O5 Tb1 O8 Tb2 179.48(9) . 3_656
O4 Tb1 O8 Tb2 119.89(9) . 3_656
O1 Tb1 O8 Tb2 37.03(8) . 3_656
O2 Tb1 O8 Tb2 -35.41(8) . 3_656
O3 Tb1 O8 Tb2 -119.55(10) . 3_656
N4 Tb1 O8 Tb2 -60.93(13) . 3_656
N1 Tb1 O8 Tb2 59.55(13) . 3_656
Tb2 Tb1 O8 Tb2 -113.25(12) . 3_656
O7 Tb2 O8 Tb1 53.63(17) . .
O6 Tb2 O8 Tb1 91.65(10) . .
O3 Tb2 O8 Tb1 6.35(8) . .
O2 Tb2 O8 Tb1 179.78(10) 3_656 .
O1 Tb2 O8 Tb1 -141.79(9) 3_656 .
O8 Tb2 O8 Tb1 -108.02(12) 3_656 .
N7 Tb2 O8 Tb1 -44.34(11) . .
Tb1 Tb2 O8 Tb1 -142.57(8) 3_656 .
Tb2 Tb2 O8 Tb1 -108.03(12) 3_656 .
O7 Tb2 O8 Tb2 161.66(10) . 3_656
O6 Tb2 O8 Tb2 -160.33(9) . 3_656
O3 Tb2 O8 Tb2 114.38(10) . 3_656
O2 Tb2 O8 Tb2 -72.20(8) 3_656 3_656
O1 Tb2 O8 Tb2 -33.76(13) 3_656 3_656
O8 Tb2 O8 Tb2 0.0 3_656 3_656
N7 Tb2 O8 Tb2 63.69(10) . 3_656
Tb1 Tb2 O8 Tb2 -34.54(7) 3_656 3_656
Tb1 Tb2 O8 Tb2 108.03(12) . 3_656
O5 Tb1 N1 C9 19.3(3) . .
O8 Tb1 N1 C9 159.6(3) . .
O4 Tb1 N1 C9 96.1(3) . .
O1 Tb1 N1 C9 -177.0(3) . .
O2 Tb1 N1 C9 -121.3(3) . .
O3 Tb1 N1 C9 -22.6(5) . .
N4 Tb1 N1 C9 -60.3(3) . .
Tb2 Tb1 N1 C9 -164.2(3) 3_656 .
Tb2 Tb1 N1 C9 175.7(2) . .
O5 Tb1 N1 C1 -148.4(2) . .
O8 Tb1 N1 C1 -8.0(3) . .
O4 Tb1 N1 C1 -71.6(2) . .
O1 Tb1 N1 C1 15.3(2) . .
O2 Tb1 N1 C1 71.0(2) . .
O3 Tb1 N1 C1 169.7(2) . .
N4 Tb1 N1 C1 132.0(2) . .
Tb2 Tb1 N1 C1 28.1(2) 3_656 .
Tb2 Tb1 N1 C1 8.0(4) . .
O5 Tb1 N4 C24 -17.5(3) . .
O8 Tb1 N4 C24 -157.6(3) . .
O4 Tb1 N4 C24 21.0(4) . .
O1 Tb1 N4 C24 122.1(3) . .
O2 Tb1 N4 C24 175.9(3) . .
O3 Tb1 N4 C24 -104.1(3) . .
N1 Tb1 N4 C24 62.8(3) . .
Tb2 Tb1 N4 C24 165.4(3) 3_656 .
Tb2 Tb1 N4 C24 -129.9(3) . .
O5 Tb1 N4 C16 154.6(2) . .
O8 Tb1 N4 C16 14.5(3) . .
O4 Tb1 N4 C16 -166.89(19) . .
O1 Tb1 N4 C16 -65.7(2) . .
O2 Tb1 N4 C16 -12.0(2) . .
O3 Tb1 N4 C16 68.0(2) . .
N1 Tb1 N4 C16 -125.1(2) . .
Tb2 Tb1 N4 C16 -22.4(2) 3_656 .
Tb2 Tb1 N4 C16 42.2(2) . .
O7 Tb2 N7 C39 97.6(3) . .
O8 Tb2 N7 C39 -120.8(3) . .
O6 Tb2 N7 C39 142.7(3) . .
O3 Tb2 N7 C39 -173.3(3) . .
O2 Tb2 N7 C39 -25.8(3) 3_656 .
O1 Tb2 N7 C39 11.8(3) 3_656 .
O8 Tb2 N7 C39 -58.2(3) 3_656 .
Tb1 Tb2 N7 C39 -25.2(3) 3_656 .
Tb2 Tb2 N7 C39 -88.1(3) 3_656 .
Tb1 Tb2 N7 C39 -143.7(3) . .
O7 Tb2 N7 C31 -72.2(2) . .
O8 Tb2 N7 C31 69.4(2) . .
O6 Tb2 N7 C31 -27.1(3) . .
O3 Tb2 N7 C31 16.9(2) . .
O2 Tb2 N7 C31 164.39(19) 3_656 .
O1 Tb2 N7 C31 -158.0(2) 3_656 .
O8 Tb2 N7 C31 132.0(2) 3_656 .
Tb1 Tb2 N7 C31 165.0(2) 3_656 .
Tb2 Tb2 N7 C31 102.1(2) 3_656 .
Tb1 Tb2 N7 C31 46.5(2) . .
C9 N1 C1 C6 -1.5(5) . .
Tb1 N1 C1 C6 167.5(3) . .
C9 N1 C1 C2 178.4(3) . .
Tb1 N1 C1 C2 -12.6(4) . .
Tb1 O1 C2 C3 -161.9(3) . .
Tb2 O1 C2 C3 19.3(6) 3_656 .
Tb1 O1 C2 C1 19.3(4) . .
Tb2 O1 C2 C1 -159.4(2) 3_656 .
N1 C1 C2 O1 -2.8(5) . .
C6 C1 C2 O1 177.1(3) . .
N1 C1 C2 C3 178.3(3) . .
C6 C1 C2 C3 -1.8(5) . .
O1 C2 C3 C4 -179.1(4) . .
C1 C2 C3 C4 -0.3(6) . .
C2 C3 C4 C5 1.3(6) . .
C3 C4 C5 N2 179.9(4) . .
C3 C4 C5 C6 -0.2(6) . .
C10 N2 C5 C4 18.7(7) . .
C10 N2 C5 C6 -161.1(5) . .
N1 C1 C6 C7 2.2(5) . .
C2 C1 C6 C7 -177.7(3) . .
N1 C1 C6 C5 -177.3(3) . .
C2 C1 C6 C5 2.8(5) . .
C4 C5 C6 C7 178.7(4) . .
N2 C5 C6 C7 -1.5(6) . .
C4 C5 C6 C1 -1.8(6) . .
N2 C5 C6 C1 178.0(3) . .
C1 C6 C7 C8 -0.8(6) . .
C5 C6 C7 C8 178.7(4) . .
C6 C7 C8 C9 -1.3(6) . .
C1 N1 C9 C8 -0.7(6) . .
Tb1 N1 C9 C8 -167.9(3) . .
C7 C8 C9 N1 2.1(7) . .
C5 N2 C10 C11' -175.3(4) . .
C5 N2 C10 C11 175.0(4) . .
N2 C10 C11 C12 173.2(5) . .
C11' C10 C11 C12 74.12(19) . .
N2 C10 C11 C15 -13.7(7) . .
C11' C10 C11 C15 -112.83(18) . .
C15 C11 C12 C13 0.0 . .
C10 C11 C12 C13 173.1(4) . .
C11 C12 C13 N3 0.0 . .
C12 C13 N3 C14 0.0 . .
C13 N3 C14 C15 0.0 . .
N3 C14 C15 C11 0.0 . .
C12 C11 C15 C14 0.0 . .
C10 C11 C15 C14 -172.9(4) . .
N2 C10 C11' C12' -159.9(5) . .
C11 C10 C11' C12' -73.5(2) . .
N2 C10 C11' C15' 21.0(7) . .
C11 C10 C11' C15' 107.41(17) . .
C15' C11' C12' C13' 0.0 . .
C10 C11' C12' C13' -179.1(4) . .
C11' C12' C13' N3' 0.0 . .
C12' C13' N3' C14' 0.0 . .
C13' N3' C14' C15' 0.0 . .
N3' C14' C15' C11' 0.0 . .
C12' C11' C15' C14' 0.0 . .
C10 C11' C15' C14' 179.1(4) . .
C24 N4 C16 C21 1.5(5) . .
Tb1 N4 C16 C21 -171.3(3) . .
C24 N4 C16 C17 -177.7(3) . .
Tb1 N4 C16 C17 9.4(4) . .
Tb1 O2 C17 C18 164.5(3) . .
Tb2 O2 C17 C18 -16.4(5) 3_656 .
Tb1 O2 C17 C16 -16.0(4) . .
Tb2 O2 C17 C16 163.1(2) 3_656 .
N4 C16 C17 O2 3.3(4) . .
C21 C16 C17 O2 -175.9(3) . .
N4 C16 C17 C18 -177.2(3) . .
C21 C16 C17 C18 3.6(5) . .
O2 C17 C18 C19 177.3(3) . .
C16 C17 C18 C19 -2.2(5) . .
C17 C18 C19 C20 -0.6(6) . .
C18 C19 C20 N5 -178.5(4) . .
C18 C19 C20 C21 2.0(6) . .
C25 N5 C20 C19 27.2(6) . .
C25 N5 C20 C21 -153.3(4) . .
C19 C20 C21 C22 -179.2(4) . .
N5 C20 C21 C22 1.3(6) . .
C19 C20 C21 C16 -0.5(5) . .
N5 C20 C21 C16 179.9(3) . .
N4 C16 C21 C22 -2.8(5) . .
C17 C16 C21 C22 176.4(3) . .
N4 C16 C21 C20 178.5(3) . .
C17 C16 C21 C20 -2.3(5) . .
C20 C21 C22 C23 -179.7(4) . .
C16 C21 C22 C23 1.6(6) . .
C21 C22 C23 C24 0.7(6) . .
C16 N4 C24 C23 1.0(5) . .
Tb1 N4 C24 C23 172.9(3) . .
C22 C23 C24 N4 -2.1(6) . .
C20 N5 C25 C26 175.5(3) . .
C20 N5 C25 C26' -179.0(3) . .
N5 C25 C26 C27 175.5(4) . .
C26' C25 C26 C27 158.42(18) . .
N5 C25 C26 C30 -5.2(5) . .
C26' C25 C26 C30 -22.30(12) . .
C30 C26 C27 C28 0.0 . .
C25 C26 C27 C28 179.2(3) . .
C26 C27 C28 N6 0.0 . .
C27 C28 N6 C29 0.0 . .
C28 N6 C29 C30 0.0 . .
N6 C29 C30 C26 0.0 . .
C27 C26 C30 C29 0.0 . .
C25 C26 C30 C29 -179.3(3) . .
N5 C25 C26' C27' -164.7(3) . .
C26 C25 C26' C27' 0.85(16) . .
N5 C25 C26' C30' 9.4(4) . .
C26 C25 C26' C30' 174.99(10) . .
C30' C26' C27' C28' 0.0 . .
C25 C26' C27' C28' 174.5(2) . .
C26' C27' C28' N6' 0.0 . .
C27' C28' N6' C29' 0.0 . .
C28' N6' C29' C30' 0.0 . .
N6' C29' C30' C26' 0.0 . .
C27' C26' C30' C29' 0.0 . .
C25 C26' C30' C29' -173.8(3) . .
C39 N7 C31 C36 -1.0(5) . .
Tb2 N7 C31 C36 169.7(3) . .
C39 N7 C31 C32 177.6(3) . .
Tb2 N7 C31 C32 -11.7(4) . .
Tb2 O3 C32 C33 -156.4(3) . .
Tb1 O3 C32 C33 64.2(4) . .
Tb2 O3 C32 C31 25.3(4) . .
Tb1 O3 C32 C31 -114.1(3) . .
N7 C31 C32 O3 -7.8(5) . .
C36 C31 C32 O3 170.8(3) . .
N7 C31 C32 C33 173.7(3) . .
C36 C31 C32 C33 -7.7(5) . .
O3 C32 C33 C34 -171.1(3) . .
C31 C32 C33 C34 7.2(5) . .
C32 C33 C34 C35 -1.0(6) . .
C33 C34 C35 N8 173.3(4) . .
C33 C34 C35 C36 -4.9(7) . .
C40 N8 C35 C34 -10.6(9) . .
C40 N8 C35 C36 167.7(6) . .
N7 C31 C36 C37 1.3(6) . .
C32 C31 C36 C37 -177.2(4) . .
N7 C31 C36 C35 -179.5(4) . .
C32 C31 C36 C35 1.9(6) . .
C34 C35 C36 C37 -176.5(4) . .
N8 C35 C36 C37 5.1(6) . .
C34 C35 C36 C31 4.3(6) . .
N8 C35 C36 C31 -174.0(4) . .
C31 C36 C37 C38 -0.5(6) . .
C35 C36 C37 C38 -179.6(4) . .
C36 C37 C38 C39 -0.5(7) . .
C31 N7 C39 C38 -0.1(5) . .
Tb2 N7 C39 C38 -169.4(3) . .
C37 C38 C39 N7 0.8(6) . .
C45 C41 C42 C43 0.0 . .
C40 C41 C42 C43 170.5(3) . .
C41 C42 C43 N9 0.0 . .
C42 C43 N9 C44 0.0 . .
C43 N9 C44 C45 0.0 . .
N9 C44 C45 C41 0.0 . .
C42 C41 C45 C44 0.0 . .
C40 C41 C45 C44 -170.1(4) . .
C45' C41' C42' C43' 0.0 . .
C40 C41' C42' C43' -175.6(4) . .
C41' C42' C43' N9' 0.0 . .
C42' C43' N9' C44' 0.0 . .
C43' N9' C44' C45' 0.0 . .
N9' C44' C45' C41' 0.0 . .
C42' C41' C45' C44' 0.0 . .
C40 C41' C45' C44' 175.1(4) . .
Tb1 O4 C50 C51 -21.7(5) . .
Tb1 O4 C50 C46 157.3(3) . .
C48 C46 C50 O4 -1.5(5) . .
C49 C46 C50 O4 122.6(4) . .
C47 C46 C50 O4 -120.9(4) . .
C48 C46 C50 C51 177.5(4) . .
C49 C46 C50 C51 -58.3(5) . .
C47 C46 C50 C51 58.2(5) . .
O4 C50 C51 C52 1.4(6) . .
C46 C50 C51 C52 -177.5(4) . .
Tb1 O5 C52 C51 8.3(5) . .
Tb1 O5 C52 C53 -171.8(2) . .
C50 C51 C52 O5 5.6(6) . .
C50 C51 C52 C53 -174.3(4) . .
C35 N8 C40 C41' -169.7(5) . .
C35 N8 C40 C41 179.0(5) . .
C42' C41' C40 N8 -39.9(9) . .
C45' C41' C40 N8 144.7(6) . .
C42' C41' C40 C41 -1.05(16) . .
C45' C41' C40 C41 -176.4(3) . .
C42 C41 C40 N8 47.2(7) . .
C45 C41 C40 N8 -142.5(5) . .
C42 C41 C40 C41' -100.05(15) . .
C45 C41 C40 C41' 70.2(3) . .
O5 C52 C53 C55 -118.9(4) . .
C51 C52 C53 C55 61.0(5) . .
O5 C52 C53 C54 121.4(5) . .
C51 C52 C53 C54 -58.7(5) . .
O5 C52 C53 C56 -3.7(5) . .
C51 C52 C53 C56 176.3(4) . .
Tb2 O6 C61 C62 -16.9(5) . .
Tb2 O6 C61 C57 162.9(2) . .
C60 C57 C61 O6 129.8(5) . .
C59 C57 C61 O6 -109.1(4) . .
C58 C57 C61 O6 7.8(5) . .
C60 C57 C61 C62 -50.4(6) . .
C59 C57 C61 C62 70.7(5) . .
C58 C57 C61 C62 -172.4(3) . .
O6 C61 C62 C63 -3.7(6) . .
C57 C61 C62 C63 176.5(4) . .
Tb2 O7 C63 C62 20.8(5) . .
Tb2 O7 C63 C64 -161.5(2) . .
C61 C62 C63 O7 2.2(6) . .
C61 C62 C63 C64 -175.2(3) . .
O7 C63 C64 C66 46.9(4) . .
C62 C63 C64 C66 -135.4(4) . .
O7 C63 C64 C65 -71.7(4) . .
C62 C63 C64 C65 106.0(4) . .
O7 C63 C64 C67 167.7(4) . .
C62 C63 C64 C67 -14.6(6) . .
